data_7201689
loop_
_publ_author_name
'Zhao, Zhen-Guo'
'Zhang, Jian'
'Wu, Xiao-Yuan'
'Zhai, Quan-Guo'
'Chen, Li-Juan'
'Chen, Shu-Mei'
'Xie, Yi-Ming'
'Lu, Can-Zhong'

_publ_section_title
;
 (3,4)-Connected jph-type porous framework with Cu4I4 clusters as
 jointing points of helices
;
_journal_issue 3
_journal_name_full CrystEngComm
_journal_page_first 273
_journal_paper_doi 10.1039/b712855j
_journal_volume 10
_journal_year 2008
_chemical_formula_moiety 'C4 H6 Cu2 I N3 O2'
_chemical_formula_sum 'C4 H6 Cu2 I N3 O2'
_chemical_formula_weight 382.10
_chemical_name_systematic
;
?
;
_space_group_IT_number 88
_symmetry_cell_setting tetragonal
_symmetry_space_group_name_Hall '-I 4ad'
_symmetry_space_group_name_H-M 'I 41/a :2'
_atom_sites_solution_hydrogens geom
_atom_sites_solution_primary direct
_atom_sites_solution_secondary difmap
_audit_creation_method SHELXL-97
_cell_angle_alpha 90.00
_cell_angle_beta 90.00
_cell_angle_gamma 90.00
_cell_formula_units_Z 16
_cell_length_a 17.3064(8)
_cell_length_b 17.3064(8)
_cell_length_c 18.5975(16)
_cell_measurement_reflns_used 5027
_cell_measurement_temperature 293(2)
_cell_measurement_theta_max 27.4835
_cell_measurement_theta_min 2.1898
_cell_volume 5570.2(6)
_computing_cell_refinement 'CrystalClear (Rigaku Corp., 2000)'
_computing_data_collection 'CrystalClear (Rigaku Corp., 2000)'
_computing_data_reduction 'CrystalClear (Rigaku Corp., 2000)'
_computing_molecular_graphics 'SHELXL-97 (Sheldrick, 1997)'
_computing_publication_material 'SHELXL-97 (Sheldrick, 1997)'
_computing_structure_refinement 'SHELXL-97 (Sheldrick, 1997)'
_computing_structure_solution 'SHELXS-97 (Sheldrick, 1990)'
_diffrn_ambient_temperature 293(2)
_diffrn_detector_area_resol_mean 14.6306
_diffrn_measured_fraction_theta_full 1.000
_diffrn_measured_fraction_theta_max 1.000
_diffrn_measurement_device_type Mercury70
_diffrn_measurement_method CCD_Profile_fitting
_diffrn_radiation_monochromator graphite
_diffrn_radiation_source 'fine-focus sealed tube'
_diffrn_radiation_type MoK\a
_diffrn_radiation_wavelength 0.71073
_diffrn_reflns_av_R_equivalents 0.0297
_diffrn_reflns_av_sigmaI/netI 0.0167
_diffrn_reflns_limit_h_max 21
_diffrn_reflns_limit_h_min -22
_diffrn_reflns_limit_k_max 22
_diffrn_reflns_limit_k_min -19
_diffrn_reflns_limit_l_max 24
_diffrn_reflns_limit_l_min -24
_diffrn_reflns_number 21082
_diffrn_reflns_theta_full 27.45
_diffrn_reflns_theta_max 27.45
_diffrn_reflns_theta_min 2.35
_exptl_absorpt_coefficient_mu 5.246
_exptl_absorpt_correction_T_max 0.4201
_exptl_absorpt_correction_T_min 0.3538
_exptl_absorpt_correction_type multi-scan
_exptl_absorpt_process_details 'CrystalClear, Rigaku, 2005'
_exptl_crystal_colour pale-yellow
_exptl_crystal_density_diffrn 1.823
_exptl_crystal_density_method 'not measured'
_exptl_crystal_description prism
_exptl_crystal_F_000 2848
_exptl_crystal_size_max 0.25
_exptl_crystal_size_mid 0.20
_exptl_crystal_size_min 0.20
_refine_diff_density_max 2.201
_refine_diff_density_min -0.728
_refine_diff_density_rms 0.157
_refine_ls_extinction_method none
_refine_ls_goodness_of_fit_ref 1.056
_refine_ls_hydrogen_treatment constr
_refine_ls_matrix_type full
_refine_ls_number_parameters 99
_refine_ls_number_reflns 3187
_refine_ls_number_restraints 0
_refine_ls_restrained_S_all 1.056
_refine_ls_R_factor_all 0.0753
_refine_ls_R_factor_gt 0.0662
_refine_ls_shift/su_max 0.000
_refine_ls_shift/su_mean 0.000
_refine_ls_structure_factor_coef Fsqd
_refine_ls_weighting_details 'calc w=1/[\s^2^(Fo^2^)+(0.1405P)^2^+19.4911P] where P=(Fo^2^+2Fc^2^)/3'
_refine_ls_weighting_scheme calc
_refine_ls_wR_factor_gt 0.2045
_refine_ls_wR_factor_ref 0.2166
_reflns_number_gt 2756
_reflns_number_total 3187
_reflns_threshold_expression >2sigma(I)
_cod_data_source_file b712855j.txt
_cod_data_source_block 1
_cod_depositor_comments
;
The following automatic conversions were performed:
'_exptl_absorpt_correction_type' value 'Multi-scan' changed to
'multi-scan' according to
'/home/saulius/struct/CIF-dictionaries/cif_core.dic' dictionary named
'cif_core.dic' version 2.4.1 from 2010-06-29.

Automatic conversion script
Id: cif_fix_enum 1527 2010-12-29 10:47:43Z saulius 
;
_cod_original_sg_symbol_H-M I4(1)/a
_cod_database_code 7201689

loop_
_symmetry_equiv_pos_as_xyz
'x, y, z'
'-x+1/2, -y, z+1/2'
'-y+3/4, x+1/4, z+1/4'
'y+3/4, -x+3/4, z+3/4'
'x+1/2, y+1/2, z+1/2'
'-x+1, -y+1/2, z+1'
'-y+5/4, x+3/4, z+3/4'
'y+5/4, -x+5/4, z+5/4'
'-x, -y, -z'
'x-1/2, y, -z-1/2'
'y-3/4, -x-1/4, -z-1/4'
'-y-3/4, x-3/4, -z-3/4'
'-x+1/2, -y+1/2, -z+1/2'
'x, y+1/2, -z'
'y-1/4, -x+1/4, -z+1/4'
'-y-1/4, x-1/4, -z-1/4'

loop_
_atom_site_label
_atom_site_type_symbol
_atom_site_fract_x
_atom_site_fract_y
_atom_site_fract_z
_atom_site_U_iso_or_equiv
_atom_site_adp_type
_atom_site_occupancy
_atom_site_symmetry_multiplicity
_atom_site_calc_flag
_atom_site_refinement_flags
_atom_site_disorder_assembly
_atom_site_disorder_group
I1 I 0.62767(3) 0.70682(3) 0.54699(3) 0.0635(3) Uani 1 1 d . . .
Cu1 Cu 0.48392(7) 0.67574(7) 0.56850(6) 0.0777(4) Uani 1 1 d . . .
N1 N 0.4312(4) 0.6024(3) 0.5039(3) 0.0597(14) Uani 1 1 d . . .
N2 N 0.3560(4) 0.5818(4) 0.5207(4) 0.0659(16) Uani 1 1 d . . .
C4 C 0.5212(6) 0.5694(6) 0.4057(5) 0.083(3) Uani 1 1 d . . .
H4A H 0.5583 0.5969 0.4352 0.099 Uiso 1 1 calc R . .
H4B H 0.5420 0.5185 0.3956 0.099 Uiso 1 1 calc R . .
C2 C 0.2559(7) 0.4940(8) 0.4771(9) 0.112(4) Uani 1 1 d . . .
H2A H 0.2611 0.4385 0.4716 0.134 Uiso 1 1 calc R . .
H2B H 0.2321 0.5047 0.5233 0.134 Uiso 1 1 calc R . .
O2 O 0.5101(11) 0.6106(10) 0.3391(9) 0.207(7) Uiso 1 1 d . . .
H2C H 0.5515 0.6140 0.3178 0.310 Uiso 1 1 calc R . .
O1 O 0.2119(12) 0.5251(12) 0.4212(9) 0.227(7) Uiso 1 1 d . . .
H1A H 0.1686 0.5059 0.4217 0.340 Uiso 1 1 calc R . .
C3 C 0.4483(5) 0.5616(4) 0.4452(4) 0.0567(15) Uani 1 1 d . . .
C1 C 0.3325(5) 0.5328(5) 0.4713(5) 0.0677(19) Uani 1 1 d . . .
N3 N 0.3883(4) 0.5171(4) 0.4245(4) 0.0685(16) Uani 1 1 d . . .
Cu2 Cu 0.37569(8) 0.44646(8) 0.34880(7) 0.0903(4) Uani 1 1 d . . .

loop_
_atom_site_aniso_label
_atom_site_aniso_U_11
_atom_site_aniso_U_22
_atom_site_aniso_U_33
_atom_site_aniso_U_23
_atom_site_aniso_U_13
_atom_site_aniso_U_12
I1 0.0629(3) 0.0633(3) 0.0643(4) -0.0039(2) 0.0034(2) 0.0003(2)
Cu1 0.0824(7) 0.0740(7) 0.0767(7) -0.0224(5) 0.0090(5) -0.0186(5)
N1 0.065(3) 0.058(3) 0.056(3) -0.010(3) 0.012(3) -0.008(3)
N2 0.070(4) 0.058(3) 0.069(4) -0.015(3) 0.013(3) -0.005(3)
C4 0.091(6) 0.090(6) 0.068(5) -0.012(5) 0.021(4) -0.007(5)
C2 0.081(7) 0.109(9) 0.146(11) -0.038(8) -0.011(7) -0.002(6)
C3 0.069(4) 0.049(3) 0.052(3) -0.011(3) 0.005(3) -0.002(3)
C1 0.060(4) 0.063(4) 0.079(5) -0.012(4) 0.002(4) -0.004(3)
N3 0.067(4) 0.065(4) 0.073(4) -0.017(3) -0.001(3) -0.004(3)
Cu2 0.1004(9) 0.0877(8) 0.0828(8) -0.0342(6) -0.0106(6) -0.0090(6)

loop_
_atom_type_symbol
_atom_type_description
_atom_type_scat_dispersion_real
_atom_type_scat_dispersion_imag
_atom_type_scat_source
C C 0.0033 0.0016 'International Tables Vol C Tables 4.2.6.8 and 6.1.1.4'
H H 0.0000 0.0000 'International Tables Vol C Tables 4.2.6.8 and 6.1.1.4'
N N 0.0061 0.0033 'International Tables Vol C Tables 4.2.6.8 and 6.1.1.4'
O O 0.0106 0.0060 'International Tables Vol C Tables 4.2.6.8 and 6.1.1.4'
Cu Cu 0.3201 1.2651 'International Tables Vol C Tables 4.2.6.8 and 6.1.1.4'
I I -0.4742 1.8119 'International Tables Vol C Tables 4.2.6.8 and 6.1.1.4'

loop_
_geom_angle_atom_site_label_1
_geom_angle_atom_site_label_2
_geom_angle_atom_site_label_3
_geom_angle
_geom_angle_site_symmetry_1
_geom_angle_site_symmetry_3
_geom_angle_publ_flag
Cu1 I1 Cu1 64.09(4) . 12_767 ?
Cu1 I1 Cu1 57.95(4) . 6_564 ?
Cu1 I1 Cu1 60.81(4) 12_767 6_564 ?
N1 Cu1 I1 119.11(18) . . ?
N1 Cu1 Cu1 136.6(2) . 6_564 ?
I1 Cu1 Cu1 65.90(5) . 6_564 ?
N1 Cu1 I1 105.26(19) . 15_566 ?
I1 Cu1 I1 112.46(5) . 15_566 ?
Cu1 Cu1 I1 111.74(3) 6_564 15_566 ?
N1 Cu1 Cu1 161.0(2) . 12_767 ?
I1 Cu1 Cu1 60.23(3) . 12_767 ?
Cu1 Cu1 Cu1 62.06(3) 6_564 12_767 ?
I1 Cu1 Cu1 61.78(5) 15_566 12_767 ?
N1 Cu1 Cu1 130.47(19) . 15_566 ?
I1 Cu1 Cu1 110.27(4) . 15_566 ?
Cu1 Cu1 Cu1 62.06(3) 6_564 15_566 ?
I1 Cu1 Cu1 55.68(4) 15_566 15_566 ?
Cu1 Cu1 Cu1 55.89(5) 12_767 15_566 ?
N1 Cu1 I1 93.5(2) . 6_564 ?
I1 Cu1 I1 119.13(4) . 6_564 ?
Cu1 Cu1 I1 56.15(5) 6_564 6_564 ?
I1 Cu1 I1 104.91(4) 15_566 6_564 ?
Cu1 Cu1 I1 103.19(4) 12_767 6_564 ?
Cu1 Cu1 I1 57.40(3) 15_566 6_564 ?
C3 N1 N2 104.9(6) . . ?
C3 N1 Cu1 137.5(5) . . ?
N2 N1 Cu1 117.6(4) . . ?
C1 N2 N1 107.3(6) . . ?
C1 N2 Cu2 130.8(6) . 3 ?
N1 N2 Cu2 121.7(5) . 3 ?
O2 C4 C3 111.2(12) . . ?
O2 C4 H4A 109.4 . . ?
C3 C4 H4A 109.4 . . ?
O2 C4 H4B 109.4 . . ?
C3 C4 H4B 109.4 . . ?
H4A C4 H4B 108.0 . . ?
O1 C2 C1 104.9(15) . . ?
O1 C2 H2A 110.8 . . ?
C1 C2 H2A 110.8 . . ?
O1 C2 H2B 110.8 . . ?
C1 C2 H2B 110.8 . . ?
H2A C2 H2B 108.9 . . ?
C4 O2 H2C 109.5 . . ?
C2 O1 H1A 109.5 . . ?
N1 C3 N3 111.4(7) . . ?
N1 C3 C4 123.5(7) . . ?
N3 C3 C4 124.9(7) . . ?
N2 C1 N3 111.5(7) . . ?
N2 C1 C2 121.0(9) . . ?
N3 C1 C2 127.0(8) . . ?
C1 N3 C3 104.8(6) . . ?
C1 N3 Cu2 122.7(6) . . ?
C3 N3 Cu2 132.5(6) . . ?
N2 Cu2 N3 160.8(3) 4_454 . ?

loop_
_geom_bond_atom_site_label_1
_geom_bond_atom_site_label_2
_geom_bond_distance
_geom_bond_site_symmetry_2
_geom_bond_publ_flag
I1 Cu1 2.5765(13) . ?
I1 Cu1 2.7077(13) 12_767 ?
I1 Cu1 2.8321(14) 6_564 ?
Cu1 N1 1.971(6) . ?
Cu1 Cu1 2.630(2) 6_564 ?
Cu1 I1 2.7077(13) 15_566 ?
Cu1 Cu1 2.8060(19) 12_767 ?
Cu1 Cu1 2.8060(18) 15_566 ?
Cu1 I1 2.8321(14) 6_564 ?
N1 C3 1.334(9) . ?
N1 N2 1.386(9) . ?
N2 C1 1.315(10) . ?
N2 Cu2 1.873(6) 3 ?
C4 O2 1.442(18) . ?
C4 C3 1.466(12) . ?
C4 H4A 0.9700 . ?
C4 H4B 0.9700 . ?
C2 O1 1.40(2) . ?
C2 C1 1.491(15) . ?
C2 H2A 0.9700 . ?
C2 H2B 0.9700 . ?
O2 H2C 0.8200 . ?
O1 H1A 0.8200 . ?
C3 N3 1.349(10) . ?
C1 N3 1.329(11) . ?
N3 Cu2 1.877(6) . ?
Cu2 N2 1.873(6) 4_454 ?
